data_2229205
loop_
_publ_author_name
'Li, Jing'
'Yin, Handong'
'Wang, Daqi'

_publ_section_title
;
 Bis(\m-chloroacetato-\k^2^<i>O</i>:<i>O</i>')bis(chloroacetato-\k<i>O</i>)di-\m~3~-oxido-tetrakis[dibenzyltin(IV)]
;
_journal_coeditor_code RZ2532
_journal_issue 2
_journal_name_full 'Acta Crystallographica Section E'
_journal_page_first m147
_journal_paper_doi 10.1107/S1600536810054000
_journal_volume 67
_journal_year 2011
_chemical_formula_iupac '[Sn4 (C7 H7)8 (C2 H2 Cl O2)4 O2]'
_chemical_formula_moiety 'C64 H64 Cl4 O10 Sn4'
_chemical_formula_sum 'C64 H64 Cl4 O10 Sn4'
_chemical_formula_weight 1609.71
_chemical_name_systematic
;
Bis(\m-chloroacetato-\k^2^<i>O</i>:<i>O</i>')bis(chloroacetato-
\k<i>O</i>)di-\m~3~-oxido-tetrakis[dibenzyltin(IV)]
;
_space_group_IT_number 2
_symmetry_cell_setting triclinic
_symmetry_space_group_name_Hall '-P 1'
_symmetry_space_group_name_H-M 'P -1'
_atom_sites_solution_hydrogens geom
_atom_sites_solution_primary direct
_atom_sites_solution_secondary difmap
_audit_creation_method SHELXL-97
_cell_angle_alpha 104.920(2)
_cell_angle_beta 103.2080(10)
_cell_angle_gamma 106.4980(10)
_cell_formula_units_Z 1
_cell_length_a 10.4377(8)
_cell_length_b 13.0091(9)
_cell_length_c 13.3920(11)
_cell_measurement_reflns_used 3277
_cell_measurement_temperature 298(2)
_cell_measurement_theta_max 26.311
_cell_measurement_theta_min 2.793
_cell_volume 1593.0(2)
_computing_cell_refinement 'SAINT (Siemens, 1996)'
_computing_data_collection 'SMART (Siemens, 1996)'
_computing_data_reduction 'SAINT (Siemens, 1996)'
_computing_molecular_graphics 'SHELXTL (Sheldrick, 2008)'
_computing_publication_material 'SHELXTL (Sheldrick, 2008)'
_computing_structure_refinement 'SHELXL97 (Sheldrick, 2008)'
_computing_structure_solution 'SHELXS97 (Sheldrick, 2008)'
_diffrn_ambient_temperature 298(2)
_diffrn_measured_fraction_theta_full 0.988
_diffrn_measured_fraction_theta_max 0.988
_diffrn_measurement_device_type 'Bruker SMART CCD'
_diffrn_measurement_method 'phi and omega scans'
_diffrn_radiation_monochromator graphite
_diffrn_radiation_source 'fine-focus sealed tube'
_diffrn_radiation_type MoK\a
_diffrn_radiation_wavelength 0.71073
_diffrn_reflns_av_R_equivalents 0.0229
_diffrn_reflns_av_sigmaI/netI 0.0576
_diffrn_reflns_limit_h_max 12
_diffrn_reflns_limit_h_min -12
_diffrn_reflns_limit_k_max 15
_diffrn_reflns_limit_k_min -15
_diffrn_reflns_limit_l_max 15
_diffrn_reflns_limit_l_min -11
_diffrn_reflns_number 8386
_diffrn_reflns_theta_full 25.02
_diffrn_reflns_theta_max 25.02
_diffrn_reflns_theta_min 1.66
_exptl_absorpt_coefficient_mu 1.774
_exptl_absorpt_correction_T_max 0.8711
_exptl_absorpt_correction_T_min 0.7181
_exptl_absorpt_correction_type multi-scan
_exptl_absorpt_process_details '(SADABS, Sheldrick, 1996)'
_exptl_crystal_colour colourless
_exptl_crystal_density_diffrn 1.678
_exptl_crystal_density_method 'not measured'
_exptl_crystal_description block
_exptl_crystal_F_000 796
_exptl_crystal_size_max 0.20
_exptl_crystal_size_mid 0.13
_exptl_crystal_size_min 0.08
_refine_diff_density_max 0.812
_refine_diff_density_min -0.592
_refine_ls_extinction_method none
_refine_ls_goodness_of_fit_ref 1.006
_refine_ls_hydrogen_treatment constr
_refine_ls_matrix_type full
_refine_ls_number_parameters 370
_refine_ls_number_reflns 5551
_refine_ls_number_restraints 0
_refine_ls_restrained_S_all 1.006
_refine_ls_R_factor_all 0.0497
_refine_ls_R_factor_gt 0.0308
_refine_ls_shift/su_max 0.001
_refine_ls_shift/su_mean 0.000
_refine_ls_structure_factor_coef Fsqd
_refine_ls_weighting_details 'calc w=1/[\s^2^(Fo^2^)+(0.0103P)^2^+0.0000P] where P=(Fo^2^+2Fc^2^)/3'
_refine_ls_weighting_scheme calc
_refine_ls_wR_factor_gt 0.0498
_refine_ls_wR_factor_ref 0.0541
_reflns_number_gt 4110
_reflns_number_total 5551
_reflns_threshold_expression >2sigma(I)
_cod_data_source_file rz2532.cif
_cod_data_source_block I
_cod_database_code 2229205
_cod_database_fobs_code 2229205

loop_
_symmetry_equiv_pos_as_xyz
'x, y, z'
'-x, -y, -z'

loop_
_atom_site_type_symbol
_atom_site_label
_atom_site_fract_x
_atom_site_fract_y
_atom_site_fract_z
_atom_site_U_iso_or_equiv
_atom_site_adp_type
_atom_site_calc_flag
_atom_site_refinement_flags
_atom_site_occupancy
_atom_site_disorder_assembly
_atom_site_disorder_group
Sn Sn1 0.64849(3) 0.28126(2) 0.12506(2) 0.03004(9) Uani d . 1 . .
Sn Sn2 0.42902(3) -0.01234(2) 0.09813(2) 0.02829(9) Uani d . 1 . .
Cl Cl1 0.36275(18) 0.18206(12) 0.44052(12) 0.0831(5) Uani d . 1 . .
Cl Cl2 0.8211(2) 0.19683(14) -0.20870(14) 0.1118(7) Uani d . 1 . .
O O1 0.5054(3) 0.2782(2) 0.2235(2) 0.0383(8) Uani d . 1 . .
O O2 0.4600(3) 0.1147(2) 0.2565(2) 0.0392(8) Uani d . 1 . .
O O3 0.7429(3) 0.2483(2) -0.0057(2) 0.0379(8) Uani d . 1 . .
O O4 0.8784(4) 0.4294(3) 0.0608(3) 0.0715(12) Uani d . 1 . .
O O5 0.5589(3) 0.10884(18) 0.0586(2) 0.0285(7) Uani d . 1 . .
C C1 0.4706(4) 0.2167(4) 0.2781(3) 0.0315(10) Uani d . 1 . .
C C2 0.4360(5) 0.2750(3) 0.3763(3) 0.0454(13) Uani d . 1 . .
H H2A 0.3700 0.3104 0.3532 0.055 Uiso calc R 1 . .
H H2B 0.5217 0.3351 0.4291 0.055 Uiso calc R 1 . .
C C3 0.8232(5) 0.3343(4) -0.0136(4) 0.0457(13) Uani d . 1 . .
C C4 0.8540(6) 0.3327(4) -0.1197(4) 0.082(2) Uani d . 1 . .
H H4A 0.9524 0.3793 -0.1021 0.098 Uiso calc R 1 . .
H H4B 0.7970 0.3673 -0.1571 0.098 Uiso calc R 1 . .
C C5 0.5445(4) 0.3777(3) 0.0550(3) 0.0399(12) Uani d . 1 . .
H H5A 0.5691 0.3829 -0.0096 0.048 Uiso calc R 1 . .
H H5B 0.4430 0.3385 0.0327 0.048 Uiso calc R 1 . .
C C6 0.5849(5) 0.4954(3) 0.1341(4) 0.0417(12) Uani d . 1 . .
C C7 0.5036(6) 0.5190(4) 0.1995(4) 0.0570(14) Uani d . 1 . .
H H7 0.4217 0.4615 0.1926 0.068 Uiso calc R 1 . .
C C8 0.5428(7) 0.6268(5) 0.2745(5) 0.0718(18) Uani d . 1 . .
H H8 0.4860 0.6415 0.3165 0.086 Uiso calc R 1 . .
C C9 0.6644(7) 0.7124(4) 0.2878(5) 0.0757(19) Uani d . 1 . .
H H9 0.6917 0.7842 0.3401 0.091 Uiso calc R 1 . .
C C10 0.7446(6) 0.6917(4) 0.2242(4) 0.0681(17) Uani d . 1 . .
H H10 0.8261 0.7501 0.2318 0.082 Uiso calc R 1 . .
C C11 0.7060(5) 0.5837(4) 0.1477(4) 0.0536(14) Uani d . 1 . .
H H11 0.7626 0.5706 0.1051 0.064 Uiso calc R 1 . .
C C12 0.8304(4) 0.3392(4) 0.2657(3) 0.0464(13) Uani d . 1 . .
H H12A 0.8584 0.2747 0.2687 0.056 Uiso calc R 1 . .
H H12B 0.9069 0.3945 0.2560 0.056 Uiso calc R 1 . .
C C13 0.8156(4) 0.3925(4) 0.3739(4) 0.0396(12) Uani d . 1 . .
C C14 0.8072(5) 0.3359(4) 0.4463(4) 0.0579(14) Uani d . 1 . .
H H14 0.8108 0.2630 0.4278 0.069 Uiso calc R 1 . .
C C15 0.7936(6) 0.3835(6) 0.5458(5) 0.0804(19) Uani d . 1 . .
H H15 0.7890 0.3431 0.5938 0.097 Uiso calc R 1 . .
C C16 0.7869(6) 0.4895(6) 0.5742(5) 0.082(2) Uani d . 1 . .
H H16 0.7772 0.5218 0.6413 0.098 Uiso calc R 1 . .
C C17 0.7944(6) 0.5473(5) 0.5041(5) 0.080(2) Uani d . 1 . .
H H17 0.7899 0.6198 0.5232 0.096 Uiso calc R 1 . .
C C18 0.8088(5) 0.5004(4) 0.4042(4) 0.0581(14) Uani d . 1 . .
H H18 0.8140 0.5416 0.3569 0.070 Uiso calc R 1 . .
C C19 0.5469(4) -0.0892(3) 0.1865(4) 0.0439(12) Uani d . 1 . .
H H19A 0.4798 -0.1469 0.2018 0.053 Uiso calc R 1 . .
H H19B 0.5862 -0.1292 0.1374 0.053 Uiso calc R 1 . .
C C20 0.6649(5) -0.0187(3) 0.2916(4) 0.0375(11) Uani d . 1 . .
C C21 0.6393(6) 0.0059(4) 0.3895(4) 0.0545(14) Uani d . 1 . .
H H21 0.5465 -0.0156 0.3897 0.065 Uiso calc R 1 . .
C C22 0.7473(8) 0.0612(5) 0.4867(5) 0.0797(19) Uani d . 1 . .
H H22 0.7268 0.0766 0.5517 0.096 Uiso calc R 1 . .
C C23 0.8841(8) 0.0940(5) 0.4894(5) 0.087(2) Uani d . 1 . .
H H23 0.9570 0.1303 0.5559 0.105 Uiso calc R 1 . .
C C24 0.9137(6) 0.0732(5) 0.3939(6) 0.0766(18) Uani d . 1 . .
H H24 1.0070 0.0963 0.3948 0.092 Uiso calc R 1 . .
C C25 0.8041(5) 0.0174(4) 0.2952(4) 0.0532(14) Uani d . 1 . .
H H25 0.8249 0.0041 0.2302 0.064 Uiso calc R 1 . .
C C26 0.2178(4) -0.0210(3) 0.0304(4) 0.0426(12) Uani d . 1 . .
H H26A 0.1959 -0.0431 -0.0482 0.051 Uiso calc R 1 . .
H H26B 0.1548 -0.0822 0.0445 0.051 Uiso calc R 1 . .
C C27 0.1819(4) 0.0827(3) 0.0679(4) 0.0348(11) Uani d . 1 . .
C C28 0.1365(4) 0.1037(4) 0.1589(4) 0.0433(12) Uani d . 1 . .
H H28 0.1303 0.0535 0.1977 0.052 Uiso calc R 1 . .
C C29 0.1008(5) 0.1986(4) 0.1918(4) 0.0530(14) Uani d . 1 . .
H H29 0.0704 0.2117 0.2524 0.064 Uiso calc R 1 . .
C C30 0.1097(5) 0.2725(4) 0.1365(4) 0.0578(15) Uani d . 1 . .
H H30 0.0862 0.3363 0.1596 0.069 Uiso calc R 1 . .
C C31 0.1532(5) 0.2540(4) 0.0466(4) 0.0554(14) Uani d . 1 . .
H H31 0.1588 0.3047 0.0085 0.066 Uiso calc R 1 . .
C C32 0.1886(4) 0.1591(4) 0.0132(4) 0.0473(13) Uani d . 1 . .
H H32 0.2178 0.1466 -0.0480 0.057 Uiso calc R 1 . .

loop_
_atom_site_aniso_label
_atom_site_aniso_U_11
_atom_site_aniso_U_22
_atom_site_aniso_U_33
_atom_site_aniso_U_12
_atom_site_aniso_U_13
_atom_site_aniso_U_23
Sn1 0.03285(19) 0.02216(15) 0.02845(19) 0.00660(14) 0.00873(15) 0.00303(14)
Sn2 0.03113(18) 0.02562(16) 0.02665(19) 0.00911(13) 0.01113(15) 0.00652(14)
Cl1 0.1243(14) 0.0792(10) 0.0594(10) 0.0315(10) 0.0595(10) 0.0254(9)
Cl2 0.1501(17) 0.1002(12) 0.0655(12) 0.0180(12) 0.0631(12) 0.0037(10)
O1 0.0420(19) 0.0355(16) 0.0381(19) 0.0139(14) 0.0196(16) 0.0084(15)
O2 0.059(2) 0.0364(17) 0.0247(18) 0.0227(15) 0.0155(16) 0.0069(15)
O3 0.0494(19) 0.0318(16) 0.0343(19) 0.0119(15) 0.0240(16) 0.0085(15)
O4 0.083(3) 0.0391(19) 0.072(3) -0.0024(19) 0.038(2) 0.0014(19)
O5 0.0342(16) 0.0197(13) 0.0275(16) 0.0057(12) 0.0137(13) 0.0026(13)
C1 0.022(2) 0.041(3) 0.027(3) 0.013(2) 0.003(2) 0.008(2)
C2 0.053(3) 0.045(3) 0.033(3) 0.017(2) 0.020(3) 0.002(2)
C3 0.049(3) 0.041(3) 0.061(4) 0.019(2) 0.034(3) 0.024(3)
C4 0.105(5) 0.062(3) 0.072(4) 0.001(3) 0.054(4) 0.024(3)
C5 0.042(3) 0.035(2) 0.039(3) 0.013(2) 0.010(2) 0.010(2)
C6 0.056(3) 0.033(2) 0.039(3) 0.022(2) 0.012(3) 0.013(2)
C7 0.070(4) 0.050(3) 0.058(4) 0.031(3) 0.025(3) 0.017(3)
C8 0.109(5) 0.064(4) 0.064(4) 0.054(4) 0.041(4) 0.018(3)
C9 0.133(6) 0.039(3) 0.051(4) 0.036(4) 0.022(4) 0.010(3)
C10 0.091(5) 0.038(3) 0.060(4) 0.010(3) 0.018(4) 0.015(3)
C11 0.067(4) 0.038(3) 0.054(4) 0.020(3) 0.015(3) 0.017(3)
C12 0.037(3) 0.056(3) 0.041(3) 0.017(2) 0.011(2) 0.009(3)
C13 0.029(3) 0.043(3) 0.028(3) 0.008(2) -0.005(2) -0.001(2)
C14 0.063(4) 0.059(3) 0.049(4) 0.024(3) 0.013(3) 0.017(3)
C15 0.077(5) 0.114(5) 0.048(4) 0.029(4) 0.017(4) 0.033(4)
C16 0.060(4) 0.108(6) 0.037(4) 0.015(4) 0.007(3) -0.015(4)
C17 0.079(5) 0.062(4) 0.071(5) 0.027(3) 0.014(4) -0.015(4)
C18 0.065(4) 0.051(3) 0.045(3) 0.019(3) 0.008(3) 0.007(3)
C19 0.044(3) 0.034(2) 0.043(3) 0.014(2) -0.001(2) 0.011(2)
C20 0.052(3) 0.031(2) 0.031(3) 0.019(2) 0.008(2) 0.012(2)
C21 0.070(4) 0.048(3) 0.048(4) 0.018(3) 0.020(3) 0.022(3)
C22 0.126(6) 0.067(4) 0.038(4) 0.036(4) 0.011(4) 0.018(3)
C23 0.108(6) 0.059(4) 0.056(5) 0.023(4) -0.028(4) 0.015(4)
C24 0.052(4) 0.069(4) 0.088(5) 0.016(3) -0.004(4) 0.024(4)
C25 0.059(4) 0.050(3) 0.055(4) 0.023(3) 0.020(3) 0.020(3)
C26 0.032(3) 0.040(3) 0.039(3) 0.009(2) 0.003(2) -0.001(2)
C27 0.020(2) 0.033(2) 0.039(3) 0.0040(19) 0.004(2) 0.004(2)
C28 0.031(3) 0.047(3) 0.045(3) 0.013(2) 0.009(2) 0.010(2)
C29 0.042(3) 0.063(3) 0.046(3) 0.025(3) 0.013(3) 0.000(3)
C30 0.041(3) 0.047(3) 0.069(4) 0.022(3) 0.008(3) -0.003(3)
C31 0.049(3) 0.049(3) 0.069(4) 0.018(3) 0.016(3) 0.023(3)
C32 0.040(3) 0.051(3) 0.046(3) 0.015(2) 0.017(3) 0.010(3)

loop_
_atom_type_symbol
_atom_type_description
_atom_type_scat_dispersion_real
_atom_type_scat_dispersion_imag
_atom_type_scat_source
C C 0.0033 0.0016 'International Tables Vol C Tables 4.2.6.8 and 6.1.1.4'
H H 0.0000 0.0000 'International Tables Vol C Tables 4.2.6.8 and 6.1.1.4'
O O 0.0106 0.0060 'International Tables Vol C Tables 4.2.6.8 and 6.1.1.4'
Cl Cl 0.1484 0.1585 'International Tables Vol C Tables 4.2.6.8 and 6.1.1.4'
Sn Sn -0.6537 1.4246 'International Tables Vol C Tables 4.2.6.8 and 6.1.1.4'

loop_
_geom_angle_atom_site_label_1
_geom_angle_atom_site_label_2
_geom_angle_atom_site_label_3
_geom_angle_site_symmetry_1
_geom_angle_site_symmetry_3
_geom_angle
_geom_angle_publ_flag
O5 Sn1 C12 . . 112.97(14) ?
O5 Sn1 C5 . . 117.57(13) ?
C12 Sn1 C5 . . 129.31(16) ?
O5 Sn1 O1 . . 88.99(9) ?
C12 Sn1 O1 . . 92.54(13) ?
C5 Sn1 O1 . . 84.79(14) ?
O5 Sn1 O3 . . 79.27(9) ?
C12 Sn1 O3 . . 100.37(13) ?
C5 Sn1 O3 . . 92.56(13) ?
O1 Sn1 O3 . . 165.15(10) ?
O5 Sn2 C19 . . 110.68(14) ?
O5 Sn2 C26 . . 107.18(14) ?
C19 Sn2 C26 . . 142.10(17) ?
O5 Sn2 O5 . 2_655 76.12(9) ?
C19 Sn2 O5 . 2_655 92.46(13) ?
C26 Sn2 O5 . 2_655 94.86(13) ?
O5 Sn2 O2 . . 91.45(9) ?
C19 Sn2 O2 . . 88.45(13) ?
C26 Sn2 O2 . . 92.33(13) ?
O5 Sn2 O2 2_655 . 167.03(9) ?
C1 O1 Sn1 . . 131.6(3) ?
C1 O2 Sn2 . . 129.1(3) ?
C3 O3 Sn1 . . 115.4(3) ?
Sn1 O5 Sn2 . . 133.37(12) ?
Sn1 O5 Sn2 . 2_655 122.44(11) ?
Sn2 O5 Sn2 . 2_655 103.88(9) ?
O2 C1 O1 . . 125.8(4) ?
O2 C1 C2 . . 119.9(4) ?
O1 C1 C2 . . 114.3(4) ?
C1 C2 Cl1 . . 113.8(3) ?
C1 C2 H2A . . 108.8 ?
Cl1 C2 H2A . . 108.8 ?
C1 C2 H2B . . 108.8 ?
Cl1 C2 H2B . . 108.8 ?
H2A C2 H2B . . 107.7 ?
O3 C3 O4 . . 123.6(4) ?
O3 C3 C4 . . 121.5(4) ?
O4 C3 C4 . . 114.8(4) ?
C3 C4 Cl2 . . 114.5(3) ?
C3 C4 H4A . . 108.6 ?
Cl2 C4 H4A . . 108.6 ?
C3 C4 H4B . . 108.6 ?
Cl2 C4 H4B . . 108.6 ?
H4A C4 H4B . . 107.6 ?
C6 C5 Sn1 . . 111.6(3) ?
C6 C5 H5A . . 109.3 ?
Sn1 C5 H5A . . 109.3 ?
C6 C5 H5B . . 109.3 ?
Sn1 C5 H5B . . 109.3 ?
H5A C5 H5B . . 108.0 ?
C11 C6 C7 . . 117.4(4) ?
C11 C6 C5 . . 121.8(4) ?
C7 C6 C5 . . 120.8(4) ?
C8 C7 C6 . . 120.8(5) ?
C8 C7 H7 . . 119.6 ?
C6 C7 H7 . . 119.6 ?
C9 C8 C7 . . 120.7(5) ?
C9 C8 H8 . . 119.6 ?
C7 C8 H8 . . 119.6 ?
C10 C9 C8 . . 119.5(5) ?
C10 C9 H9 . . 120.3 ?
C8 C9 H9 . . 120.3 ?
C9 C10 C11 . . 120.5(5) ?
C9 C10 H10 . . 119.8 ?
C11 C10 H10 . . 119.8 ?
C6 C11 C10 . . 121.1(5) ?
C6 C11 H11 . . 119.5 ?
C10 C11 H11 . . 119.5 ?
C13 C12 Sn1 . . 116.7(3) ?
C13 C12 H12A . . 108.1 ?
Sn1 C12 H12A . . 108.1 ?
C13 C12 H12B . . 108.1 ?
Sn1 C12 H12B . . 108.1 ?
H12A C12 H12B . . 107.3 ?
C14 C13 C18 . . 117.3(4) ?
C14 C13 C12 . . 121.1(4) ?
C18 C13 C12 . . 121.6(5) ?
C13 C14 C15 . . 121.8(5) ?
C13 C14 H14 . . 119.1 ?
C15 C14 H14 . . 119.1 ?
C16 C15 C14 . . 120.2(6) ?
C16 C15 H15 . . 119.9 ?
C14 C15 H15 . . 119.9 ?
C17 C16 C15 . . 119.2(6) ?
C17 C16 H16 . . 120.4 ?
C15 C16 H16 . . 120.4 ?
C16 C17 C18 . . 121.1(6) ?
C16 C17 H17 . . 119.5 ?
C18 C17 H17 . . 119.5 ?
C17 C18 C13 . . 120.4(5) ?
C17 C18 H18 . . 119.8 ?
C13 C18 H18 . . 119.8 ?
C20 C19 Sn2 . . 121.1(3) ?
C20 C19 H19A . . 107.1 ?
Sn2 C19 H19A . . 107.1 ?
C20 C19 H19B . . 107.1 ?
Sn2 C19 H19B . . 107.1 ?
H19A C19 H19B . . 106.8 ?
C21 C20 C25 . . 117.2(5) ?
C21 C20 C19 . . 121.0(5) ?
C25 C20 C19 . . 121.6(4) ?
C22 C21 C20 . . 121.5(5) ?
C22 C21 H21 . . 119.2 ?
C20 C21 H21 . . 119.2 ?
C23 C22 C21 . . 120.8(6) ?
C23 C22 H22 . . 119.6 ?
C21 C22 H22 . . 119.6 ?
C24 C23 C22 . . 119.5(6) ?
C24 C23 H23 . . 120.3 ?
C22 C23 H23 . . 120.3 ?
C23 C24 C25 . . 119.7(6) ?
C23 C24 H24 . . 120.1 ?
C25 C24 H24 . . 120.1 ?
C20 C25 C24 . . 121.3(5) ?
C20 C25 H25 . . 119.4 ?
C24 C25 H25 . . 119.4 ?
C27 C26 Sn2 . . 119.1(3) ?
C27 C26 H26A . . 107.6 ?
Sn2 C26 H26A . . 107.6 ?
C27 C26 H26B . . 107.6 ?
Sn2 C26 H26B . . 107.6 ?
H26A C26 H26B . . 107.0 ?
C32 C27 C28 . . 117.5(4) ?
C32 C27 C26 . . 121.7(4) ?
C28 C27 C26 . . 120.8(4) ?
C29 C28 C27 . . 120.4(5) ?
C29 C28 H28 . . 119.8 ?
C27 C28 H28 . . 119.8 ?
C30 C29 C28 . . 120.5(5) ?
C30 C29 H29 . . 119.8 ?
C28 C29 H29 . . 119.8 ?
C29 C30 C31 . . 120.5(5) ?
C29 C30 H30 . . 119.7 ?
C31 C30 H30 . . 119.7 ?
C30 C31 C32 . . 119.3(5) ?
C30 C31 H31 . . 120.4 ?
C32 C31 H31 . . 120.4 ?
C27 C32 C31 . . 121.8(4) ?
C27 C32 H32 . . 119.1 ?
C31 C32 H32 . . 119.1 ?

loop_
_geom_bond_atom_site_label_1
_geom_bond_atom_site_label_2
_geom_bond_site_symmetry_2
_geom_bond_distance
_geom_bond_publ_flag
Sn1 O5 . 2.024(2) ?
Sn1 C12 . 2.131(4) ?
Sn1 C5 . 2.132(4) ?
Sn1 O1 . 2.205(3) ?
Sn1 O3 . 2.206(2) ?
Sn2 O5 . 2.037(2) ?
Sn2 C19 . 2.135(4) ?
Sn2 C26 . 2.142(4) ?
Sn2 O5 2_655 2.202(2) ?
Sn2 O2 . 2.217(2) ?
Cl1 C2 . 1.759(4) ?
Cl2 C4 . 1.745(5) ?
O1 C1 . 1.251(4) ?
O2 C1 . 1.249(4) ?
O3 C3 . 1.239(4) ?
O4 C3 . 1.247(5) ?
O5 Sn2 2_655 2.202(2) ?
C1 C2 . 1.514(5) ?
C2 H2A . 0.9700 ?
C2 H2B . 0.9700 ?
C3 C4 . 1.523(6) ?
C4 H4A . 0.9700 ?
C4 H4B . 0.9700 ?
C5 C6 . 1.497(5) ?
C5 H5A . 0.9700 ?
C5 H5B . 0.9700 ?
C6 C11 . 1.383(6) ?
C6 C7 . 1.389(6) ?
C7 C8 . 1.380(6) ?
C7 H7 . 0.9300 ?
C8 C9 . 1.369(7) ?
C8 H8 . 0.9300 ?
C9 C10 . 1.354(7) ?
C9 H9 . 0.9300 ?
C10 C11 . 1.391(6) ?
C10 H10 . 0.9300 ?
C11 H11 . 0.9300 ?
C12 C13 . 1.501(5) ?
C12 H12A . 0.9700 ?
C12 H12B . 0.9700 ?
C13 C14 . 1.363(6) ?
C13 C18 . 1.384(6) ?
C14 C15 . 1.376(6) ?
C14 H14 . 0.9300 ?
C15 C16 . 1.359(7) ?
C15 H15 . 0.9300 ?
C16 C17 . 1.348(8) ?
C16 H16 . 0.9300 ?
C17 C18 . 1.381(6) ?
C17 H17 . 0.9300 ?
C18 H18 . 0.9300 ?
C19 C20 . 1.497(5) ?
C19 H19A . 0.9700 ?
C19 H19B . 0.9700 ?
C20 C21 . 1.372(6) ?
C20 C25 . 1.380(6) ?
C21 C22 . 1.367(7) ?
C21 H21 . 0.9300 ?
C22 C23 . 1.359(8) ?
C22 H22 . 0.9300 ?
C23 C24 . 1.361(7) ?
C23 H23 . 0.9300 ?
C24 C25 . 1.388(7) ?
C24 H24 . 0.9300 ?
C25 H25 . 0.9300 ?
C26 C27 . 1.495(5) ?
C26 H26A . 0.9700 ?
C26 H26B . 0.9700 ?
C27 C32 . 1.374(6) ?
C27 C28 . 1.397(5) ?
C28 C29 . 1.384(6) ?
C28 H28 . 0.9300 ?
C29 C30 . 1.352(6) ?
C29 H29 . 0.9300 ?
C30 C31 . 1.369(6) ?
C30 H30 . 0.9300 ?
C31 C32 . 1.383(6) ?
C31 H31 . 0.9300 ?
C32 H32 . 0.9300 ?

loop_
_geom_hbond_atom_site_label_D
_geom_hbond_atom_site_label_H
_geom_hbond_atom_site_label_A
_geom_hbond_site_symmetry_A
_geom_hbond_distance_DH
_geom_hbond_distance_HA
_geom_hbond_distance_DA
_geom_hbond_angle_DHA
C11 H11 O4 . 0.93 2.49 3.229(6) 136
C4 H4A O4 2_765 0.97 2.44 3.291(5) 146

loop_
_geom_torsion_atom_site_label_1
_geom_torsion_atom_site_label_2
_geom_torsion_atom_site_label_3
_geom_torsion_atom_site_label_4
_geom_torsion_site_symmetry_1
_geom_torsion_site_symmetry_2
_geom_torsion_site_symmetry_3
_geom_torsion_site_symmetry_4
_geom_torsion
_geom_torsion_publ_flag
O5 Sn1 O1 C1 . . . . 45.3(3) ?
C12 Sn1 O1 C1 . . . . -67.7(4) ?
C5 Sn1 O1 C1 . . . . 163.1(4) ?
O3 Sn1 O1 C1 . . . . 82.8(6) ?
O5 Sn2 O2 C1 . . . . 38.0(3) ?
C19 Sn2 O2 C1 . . . . 148.6(4) ?
C26 Sn2 O2 C1 . . . . -69.3(4) ?
O5 Sn2 O2 C1 2_655 . . . 54.4(7) ?
O5 Sn1 O3 C3 . . . . 178.8(3) ?
C12 Sn1 O3 C3 . . . . -69.5(4) ?
C5 Sn1 O3 C3 . . . . 61.2(3) ?
O1 Sn1 O3 C3 . . . . 140.5(4) ?
C12 Sn1 O5 Sn2 . . . . 79.0(2) ?
C5 Sn1 O5 Sn2 . . . . -96.9(2) ?
O1 Sn1 O5 Sn2 . . . . -13.3(2) ?
O3 Sn1 O5 Sn2 . . . . 175.8(2) ?
C12 Sn1 O5 Sn2 . . . 2_655 -108.46(17) ?
C5 Sn1 O5 Sn2 . . . 2_655 75.62(19) ?
O1 Sn1 O5 Sn2 . . . 2_655 159.21(15) ?
O3 Sn1 O5 Sn2 . . . 2_655 -11.65(14) ?
C19 Sn2 O5 Sn1 . . . . -99.1(2) ?
C26 Sn2 O5 Sn1 . . . . 82.6(2) ?
O5 Sn2 O5 Sn1 2_655 . . . 173.5(3) ?
O2 Sn2 O5 Sn1 . . . . -10.2(2) ?
C19 Sn2 O5 Sn2 . . . 2_655 87.36(15) ?
C26 Sn2 O5 Sn2 . . . 2_655 -90.86(14) ?
O5 Sn2 O5 Sn2 2_655 . . 2_655 0.0 ?
O2 Sn2 O5 Sn2 . . . 2_655 176.25(12) ?
Sn2 O2 C1 O1 . . . . -21.5(6) ?
Sn2 O2 C1 C2 . . . . 156.7(3) ?
Sn1 O1 C1 O2 . . . . -32.2(6) ?
Sn1 O1 C1 C2 . . . . 149.5(3) ?
O2 C1 C2 Cl1 . . . . -7.2(5) ?
O1 C1 C2 Cl1 . . . . 171.2(3) ?
Sn1 O3 C3 O4 . . . . 18.4(6) ?
Sn1 O3 C3 C4 . . . . -157.4(4) ?
O3 C3 C4 Cl2 . . . . -21.1(7) ?
O4 C3 C4 Cl2 . . . . 162.7(4) ?
O5 Sn1 C5 C6 . . . . 157.5(3) ?
C12 Sn1 C5 C6 . . . . -17.6(4) ?
O1 Sn1 C5 C6 . . . . 71.4(3) ?
O3 Sn1 C5 C6 . . . . -123.3(3) ?
Sn1 C5 C6 C11 . . . . 84.2(5) ?
Sn1 C5 C6 C7 . . . . -93.7(5) ?
C11 C6 C7 C8 . . . . 0.3(8) ?
C5 C6 C7 C8 . . . . 178.2(5) ?
C6 C7 C8 C9 . . . . -1.3(9) ?
C7 C8 C9 C10 . . . . 2.0(9) ?
C8 C9 C10 C11 . . . . -1.5(9) ?
C7 C6 C11 C10 . . . . 0.2(7) ?
C5 C6 C11 C10 . . . . -177.8(5) ?
C9 C10 C11 C6 . . . . 0.5(8) ?
O5 Sn1 C12 C13 . . . . -108.9(3) ?
C5 Sn1 C12 C13 . . . . 66.4(4) ?
O1 Sn1 C12 C13 . . . . -18.9(3) ?
O3 Sn1 C12 C13 . . . . 168.5(3) ?
Sn1 C12 C13 C14 . . . . 106.5(4) ?
Sn1 C12 C13 C18 . . . . -73.0(5) ?
C18 C13 C14 C15 . . . . -0.5(7) ?
C12 C13 C14 C15 . . . . -180.0(5) ?
C13 C14 C15 C16 . . . . 0.6(9) ?
C14 C15 C16 C17 . . . . -0.3(10) ?
C15 C16 C17 C18 . . . . 0.0(10) ?
C16 C17 C18 C13 . . . . 0.1(9) ?
C14 C13 C18 C17 . . . . 0.1(7) ?
C12 C13 C18 C17 . . . . 179.6(4) ?
O5 Sn2 C19 C20 . . . . 58.2(4) ?
C26 Sn2 C19 C20 . . . . -124.6(3) ?
O5 Sn2 C19 C20 2_655 . . . 134.3(4) ?
O2 Sn2 C19 C20 . . . . -32.8(4) ?
Sn2 C19 C20 C21 . . . . 86.8(5) ?
Sn2 C19 C20 C25 . . . . -97.7(5) ?
C25 C20 C21 C22 . . . . -1.7(7) ?
C19 C20 C21 C22 . . . . 174.0(4) ?
C20 C21 C22 C23 . . . . 0.1(9) ?
C21 C22 C23 C24 . . . . 1.2(9) ?
C22 C23 C24 C25 . . . . -1.0(9) ?
C21 C20 C25 C24 . . . . 1.9(7) ?
C19 C20 C25 C24 . . . . -173.7(4) ?
C23 C24 C25 C20 . . . . -0.7(8) ?
O5 Sn2 C26 C27 . . . . -61.4(4) ?
C19 Sn2 C26 C27 . . . . 121.3(4) ?
O5 Sn2 C26 C27 2_655 . . . -138.4(3) ?
O2 Sn2 C26 C27 . . . . 30.8(4) ?
Sn2 C26 C27 C32 . . . . 93.4(5) ?
Sn2 C26 C27 C28 . . . . -88.4(4) ?
C32 C27 C28 C29 . . . . -0.3(6) ?
C26 C27 C28 C29 . . . . -178.7(4) ?
C27 C28 C29 C30 . . . . -0.2(7) ?
C28 C29 C30 C31 . . . . 0.5(8) ?
C29 C30 C31 C32 . . . . -0.3(7) ?
C28 C27 C32 C31 . . . . 0.5(6) ?
C26 C27 C32 C31 . . . . 178.9(4) ?
C30 C31 C32 C27 . . . . -0.2(7) ?
